data_7056584
loop_
_publ_author_name
'Moreno-Alc\'antar, Luis Guillermo'
'Guevara-Vela, Jos\'e Manuel'
'Delgadillo-Ru\'iz, Rafael'
'Rocha-Rinza, Tom\'as'
'Mart\'in Pend\'as, Angel'
'Flores-Alamo, Marcos'
'Torrens, Hugo'

_publ_section_title
;
 Structural effects of trifluoromethylation and fluorination in gold(I)
 BIPHEP fluorothiolates
;
_journal_name_full 'New J. Chem.'
_journal_paper_doi 10.1039/C7NJ02202F
_journal_year 2017
_chemical_formula_moiety 'C48 H28 Au2 F10 P2 S2'
_chemical_formula_sum 'C48 H28 Au2 F10 P2 S2'
_chemical_formula_weight 1314.7
_chemical_name_systematic
;
 ?
;
_space_group_IT_number 2
_symmetry_cell_setting triclinic
_symmetry_Int_Tables_number 2
_symmetry_space_group_name_Hall '-P 1'
_symmetry_space_group_name_H-M 'P -1'
_atom_sites_solution_hydrogens geom
_audit_conform_dict_location ftp://ftp.iucr.org/pub/cif_core.dic
_audit_conform_dict_name cif_core.dic
_audit_conform_dict_version 2.4.3
_audit_creation_date 2015-04-10T17:25:56-00:00
_audit_creation_method 'WinGX routine CIF_UPDATE'
_audit_update_record
;
2017-04-25 deposited with the CCDC.
2017-09-01 downloaded from the CCDC.
;
_cell_angle_alpha 93.295(4)
_cell_angle_beta 101.336(4)
_cell_angle_gamma 110.274(4)
_cell_formula_units_Z 2
_cell_length_a 10.9563(5)
_cell_length_b 13.2303(6)
_cell_length_c 16.1494(7)
_cell_measurement_reflns_used 10631
_cell_measurement_temperature 130(2)
_cell_measurement_theta_max 29.412
_cell_measurement_theta_min 4.086
_cell_volume 2132.90(18)
_computing_cell_refinement
;
        CrysAlisPro, Agilent Technologies,
        Version 1.171.36.32 (release 02-08-2013 CrysAlis171 .NET)
        (compiled Aug  2 2013,16:46:58)
;
_computing_data_collection
;
        CrysAlisPro, Agilent Technologies,
        Version 1.171.36.32 (release 02-08-2013 CrysAlis171 .NET)
        (compiled Aug  2 2013,16:46:58)
;
_computing_data_reduction
;
        CrysAlisPro, Agilent Technologies,
        Version 1.171.36.32 (release 02-08-2013 CrysAlis171 .NET)
        (compiled Aug  2 2013,16:46:58)
;
_computing_molecular_graphics
;
          'Ortep-3 for Windows (Farrugia, 1997)'
      L. J. Farrugia, J. Appl. Crystallogr., 1997, 30, 565.
;
_computing_publication_material
;    
        'WinGX publication routines (Farrugia, 1999)'                 
    L. J. Farrugia, J. Appl. Crystallogr., 1999, 32, 837-838.
;
_computing_structure_refinement 'SHELXL-2014 (Sheldrick, 2015)'
_computing_structure_solution
;
      'SHELXS-2014 (Sheldrick, 2015)'
      Sheldrick, G. M. (2015). Acta Cryst. A71, 3--8.
;
_diffrn_ambient_temperature 130(2)
_diffrn_detector_area_resol_mean 10.4685
_diffrn_measured_fraction_theta_full 0.998
_diffrn_measured_fraction_theta_max 0.853
_diffrn_measurement_device_type 'Xcalibur, Atlas, Gemini'
_diffrn_measurement_method '\w scans'
_diffrn_orient_matrix_UB_11 0.014643
_diffrn_orient_matrix_UB_12 0.0350186
_diffrn_orient_matrix_UB_13 0.0385006
_diffrn_orient_matrix_UB_21 0.0111411
_diffrn_orient_matrix_UB_22 0.0453124
_diffrn_orient_matrix_UB_23 -0.0228623
_diffrn_orient_matrix_UB_31 -0.0685059
_diffrn_orient_matrix_UB_32 -0.0069879
_diffrn_orient_matrix_UB_33 -0.006307
_diffrn_radiation_monochromator graphite
_diffrn_radiation_type MoK\a
_diffrn_radiation_wavelength 0.71073
_diffrn_reflns_av_R_equivalents 0.0659
_diffrn_reflns_av_unetI/netI 0.0723
_diffrn_reflns_Laue_measured_fraction_full 0.998
_diffrn_reflns_Laue_measured_fraction_max 0.853
_diffrn_reflns_limit_h_max 15
_diffrn_reflns_limit_h_min -13
_diffrn_reflns_limit_k_max 16
_diffrn_reflns_limit_k_min -17
_diffrn_reflns_limit_l_max 22
_diffrn_reflns_limit_l_min -22
_diffrn_reflns_number 27978
_diffrn_reflns_point_group_measured_fraction_full 0.998
_diffrn_reflns_point_group_measured_fraction_max 0.853
_diffrn_reflns_theta_full 25.242
_diffrn_reflns_theta_max 29.599
_diffrn_reflns_theta_min 3.39
_exptl_absorpt_coefficient_mu 7.123
_exptl_absorpt_correction_T_max 0.424
_exptl_absorpt_correction_T_min 0.175
_exptl_absorpt_correction_type analytical
_exptl_absorpt_process_details
;
        CrysAlisPro, Agilent Technologies,
        Version 1.171.36.32 (release 02-08-2013 CrysAlis171 .NET)
        (compiled Aug  2 2013,16:46:58)
Analytical numeric absorption correction using a multifaceted crystal
                        model based on expressions derived by R.C. Clark & J.S.
        (Clark, R. C. & Reid, J. S. (1995). Acta Cryst. A51, 887-897)
;
_exptl_crystal_colour colourless
_exptl_crystal_density_diffrn 2.047
_exptl_crystal_description block
_exptl_crystal_F_000 1252
_exptl_crystal_size_max 0.3144
_exptl_crystal_size_mid 0.154
_exptl_crystal_size_min 0.1418
_refine_diff_density_max 5.648
_refine_diff_density_min -3.998
_refine_diff_density_rms 0.299
_refine_ls_extinction_method none
_refine_ls_goodness_of_fit_ref 1.074
_refine_ls_hydrogen_treatment constr
_refine_ls_matrix_type full
_refine_ls_number_parameters 565
_refine_ls_number_reflns 10251
_refine_ls_number_restraints 0
_refine_ls_restrained_S_all 1.074
_refine_ls_R_factor_all 0.0689
_refine_ls_R_factor_gt 0.0571
_refine_ls_shift/su_max 0.002
_refine_ls_shift/su_mean 0
_refine_ls_structure_factor_coef Fsqd
_refine_ls_weighting_details 'w=1/[\s^2^(Fo^2^)+(0.0936P)^2^] where P=(Fo^2^+2Fc^2^)/3'
_refine_ls_weighting_scheme calc
_refine_ls_wR_factor_gt 0.1425
_refine_ls_wR_factor_ref 0.1566
_reflns_number_gt 8475
_reflns_number_total 10251
_reflns_threshold_expression 'I > 2\s(I)'
_cod_data_source_file c7nj02202f2.cif
_cod_data_source_block 1-rdauf5
_cod_database_code 7056584

loop_
_symmetry_equiv_pos_as_xyz
'x, y, z'
'-x, -y, -z'

loop_
_atom_site_label
_atom_site_type_symbol
_atom_site_fract_x
_atom_site_fract_y
_atom_site_fract_z
_atom_site_U_iso_or_equiv
_atom_site_adp_type
_atom_site_occupancy
_atom_site_calc_flag
C1 C 1.3701(7) 0.4069(6) 0.3486(5) 0.0277(15) Uani 1 d
C2 C 1.3706(9) 0.5120(6) 0.3601(6) 0.041(2) Uani 1 d
C3 C 1.4252(10) 0.5907(7) 0.3127(7) 0.053(2) Uani 1 d
C4 C 1.4839(8) 0.5663(7) 0.2492(6) 0.041(2) Uani 1 d
C5 C 1.4850(7) 0.4643(6) 0.2361(5) 0.0290(16) Uani 1 d
C6 C 1.4282(7) 0.3862(6) 0.2840(4) 0.0263(15) Uani 1 d
C7 C 0.7553(7) 0.1980(6) 0.2651(4) 0.0233(14) Uani 1 d
C8 C 0.7256(6) 0.0856(6) 0.2506(4) 0.0225(14) Uani 1 d
C9 C 0.7850(6) 0.0250(5) 0.3126(4) 0.0230(14) Uani 1 d
C10 C 0.8900(7) -0.0081(5) 0.3012(4) 0.0205(13) Uani 1 d
C11 C 0.9715(7) 0.3954(6) 0.0940(5) 0.0269(15) Uani 1 d
C12 C 0.8600(7) 0.3197(6) 0.0404(4) 0.0271(15) Uani 1 d
C13 C 0.7532(8) 0.3447(7) -0.0023(5) 0.0326(17) Uani 1 d
C14 C 0.7587(8) 0.4499(7) 0.0108(5) 0.0341(17) Uani 1 d
C15 C 0.8696(9) 0.5277(6) 0.0615(5) 0.0354(18) Uani 1 d
C16 C 0.9730(8) 0.5005(6) 0.1012(5) 0.0285(16) Uani 1 d
C17 C 0.8421(7) -0.0680(6) 0.1178(5) 0.0231(14) Uani 1 d
C18 C 0.8460(7) -0.0390(6) 0.0362(4) 0.0264(15) Uani 1 d
H18 H 0.9013 0.032 0.0297 0.032 Uiso 1 calc
C19 C 0.7707(8) -0.1122(7) -0.0344(5) 0.0369(18) Uani 1 d
H19 H 0.7734 -0.092 -0.0897 0.044 Uiso 1 calc
C20 C 0.6897(8) -0.2170(7) -0.0249(5) 0.0369(19) Uani 1 d
H20 H 0.6393 -0.2686 -0.0739 0.044 Uiso 1 calc
C21 C 0.6829(7) -0.2455(6) 0.0549(5) 0.0315(16) Uani 1 d
H21 H 0.6261 -0.3162 0.0609 0.038 Uiso 1 calc
C22 C 0.7587(7) -0.1714(6) 0.1269(5) 0.0261(15) Uani 1 d
H22 H 0.7537 -0.1913 0.1821 0.031 Uiso 1 calc
C23 C 1.1022(6) -0.0254(6) 0.2211(4) 0.0220(14) Uani 1 d
C24 C 1.0868(7) -0.1249(6) 0.1791(4) 0.0257(15) Uani 1 d
H24 H 1.0011 -0.1725 0.1477 0.031 Uiso 1 calc
C25 C 1.1967(7) -0.1545(6) 0.1830(5) 0.0267(15) Uani 1 d
H25 H 1.1863 -0.2233 0.1554 0.032 Uiso 1 calc
C26 C 1.3215(7) -0.0844(6) 0.2270(5) 0.0307(16) Uani 1 d
H26 H 1.3973 -0.1043 0.229 0.037 Uiso 1 calc
C27 C 1.3361(7) 0.0145(6) 0.2681(5) 0.0305(16) Uani 1 d
H27 H 1.4222 0.0622 0.2991 0.037 Uiso 1 calc
C28 C 1.2271(7) 0.0455(6) 0.2649(5) 0.0260(15) Uani 1 d
H28 H 1.238 0.1145 0.2924 0.031 Uiso 1 calc
C29 C 0.9372(7) -0.0684(5) 0.3589(4) 0.0250(14) Uani 1 d
H29 H 1.0098 -0.089 0.3517 0.03 Uiso 1 calc
C30 C 0.8775(8) -0.0983(6) 0.4272(5) 0.0340(17) Uani 1 d
H30 H 0.9109 -0.1382 0.4667 0.041 Uiso 1 calc
C31 C 0.7716(8) -0.0707(6) 0.4376(5) 0.0329(17) Uani 1 d
H31 H 0.7299 -0.093 0.4833 0.04 Uiso 1 calc
C32 C 0.7254(7) -0.0093(6) 0.3804(5) 0.0283(15) Uani 1 d
H32 H 0.6517 0.0097 0.3876 0.034 Uiso 1 calc
C33 C 0.6303(7) 0.0252(6) 0.1782(4) 0.0269(15) Uani 1 d
H33 H 0.6079 -0.0512 0.1684 0.032 Uiso 1 calc
C34 C 0.5676(8) 0.0749(7) 0.1201(5) 0.0339(17) Uani 1 d
H34 H 0.5014 0.032 0.0716 0.041 Uiso 1 calc
C35 C 0.6000(7) 0.1855(7) 0.1319(5) 0.0325(17) Uani 1 d
H35 H 0.5592 0.2192 0.0904 0.039 Uiso 1 calc
C36 C 0.6921(7) 0.2475(6) 0.2042(4) 0.0283(15) Uani 1 d
H36 H 0.7131 0.3238 0.213 0.034 Uiso 1 calc
C37 C 0.7795(6) 0.2358(6) 0.4435(4) 0.0230(14) Uani 1 d
C38 C 0.8438(7) 0.2211(6) 0.5217(5) 0.0286(15) Uani 1 d
H38 H 0.9379 0.2389 0.5344 0.034 Uiso 1 calc
C39 C 0.7721(8) 0.1805(7) 0.5818(5) 0.0340(17) Uani 1 d
H39 H 0.8167 0.1718 0.6361 0.041 Uiso 1 calc
C40 C 0.6342(7) 0.1526(6) 0.5621(5) 0.0305(16) Uani 1 d
H40 H 0.584 0.1219 0.6022 0.037 Uiso 1 calc
C41 C 0.5698(8) 0.1690(6) 0.4851(5) 0.0326(17) Uani 1 d
H41 H 0.476 0.152 0.4732 0.039 Uiso 1 calc
C42 C 0.6406(7) 0.2103(6) 0.4247(4) 0.0261(15) Uani 1 d
H42 H 0.5959 0.2212 0.3713 0.031 Uiso 1 calc
C43 C 0.8661(7) 0.4201(6) 0.3547(4) 0.0252(14) Uani 1 d
C44 C 0.9429(8) 0.4866(6) 0.3059(5) 0.0321(17) Uani 1 d
H44 H 1.0014 0.4633 0.2802 0.039 Uiso 1 calc
C45 C 0.9336(10) 0.5877(7) 0.2948(6) 0.043(2) Uani 1 d
H45 H 0.9845 0.6327 0.2605 0.052 Uiso 1 calc
C46 C 0.8513(9) 0.6228(7) 0.3333(6) 0.041(2) Uani 1 d
H46 H 0.8436 0.6908 0.3238 0.05 Uiso 1 calc
C47 C 0.7800(8) 0.5603(7) 0.3852(5) 0.0387(19) Uani 1 d
H47 H 0.7264 0.5865 0.4135 0.046 Uiso 1 calc
C48 C 0.7862(7) 0.4589(6) 0.3964(5) 0.0298(16) Uani 1 d
H48 H 0.7367 0.4156 0.4322 0.036 Uiso 1 calc
Au1 Au 1.08178(2) 0.28849(2) 0.38254(2) 0.02238(10) Uani 1 d
Au2 Au 1.03125(2) 0.19956(2) 0.18643(2) 0.02149(10) Uani 1 d
F1 F 1.3140(7) 0.5385(4) 0.4205(4) 0.0761(12) Uani 1 d
F2 F 1.4215(7) 0.6894(5) 0.3246(4) 0.0761(12) Uani 1 d
F3 F 1.5402(7) 0.6439(5) 0.2043(4) 0.0761(12) Uani 1 d
F4 F 1.5430(5) 0.4412(4) 0.1748(3) 0.0447(12) Uani 1 d
F5 F 1.4346(5) 0.2874(4) 0.2672(3) 0.0395(11) Uani 1 d
F6 F 0.8494(4) 0.2147(3) 0.0259(3) 0.0347(10) Uani 1 d
F7 F 0.6469(5) 0.2675(4) -0.0535(3) 0.0431(11) Uani 1 d
F8 F 0.6528(5) 0.4745(4) -0.0286(3) 0.0481(12) Uani 1 d
F9 F 0.8759(5) 0.6307(4) 0.0720(3) 0.0486(13) Uani 1 d
F10 F 1.0829(5) 0.5813(3) 0.1499(3) 0.0369(10) Uani 1 d
P1 P 0.86972(17) 0.28392(14) 0.36228(11) 0.0219(4) Uani 1 d
P2 P 0.96211(17) 0.02384(14) 0.20877(11) 0.0204(3) Uani 1 d
S1 S 1.30461(17) 0.30628(15) 0.41196(12) 0.0282(4) Uani 1 d
S2 S 1.11400(18) 0.37229(15) 0.15014(13) 0.0302(4) Uani 1 d

loop_
_atom_site_aniso_label
_atom_site_aniso_U_11
_atom_site_aniso_U_22
_atom_site_aniso_U_33
_atom_site_aniso_U_23
_atom_site_aniso_U_13
_atom_site_aniso_U_12
C1 0.020(3) 0.024(4) 0.041(4) 0.005(3) 0.011(3) 0.007(3)
C2 0.052(5) 0.021(4) 0.055(5) -0.003(4) 0.033(4) 0.011(4)
C3 0.063(6) 0.027(4) 0.074(7) 0.001(4) 0.033(5) 0.012(4)
C4 0.039(5) 0.033(4) 0.057(5) 0.008(4) 0.028(4) 0.010(4)
C5 0.023(3) 0.028(4) 0.031(4) -0.005(3) 0.007(3) 0.005(3)
C6 0.020(3) 0.029(4) 0.030(4) -0.001(3) 0.005(3) 0.010(3)
C7 0.019(3) 0.030(4) 0.024(3) 0.004(3) 0.011(3) 0.009(3)
C8 0.018(3) 0.026(4) 0.030(4) 0.004(3) 0.016(3) 0.011(3)
C9 0.019(3) 0.019(3) 0.031(4) 0.003(3) 0.008(3) 0.005(3)
C10 0.017(3) 0.016(3) 0.026(4) 0.003(3) 0.007(3) 0.003(3)
C11 0.030(4) 0.024(4) 0.032(4) 0.011(3) 0.017(3) 0.011(3)
C12 0.032(4) 0.022(3) 0.028(4) 0.004(3) 0.011(3) 0.009(3)
C13 0.033(4) 0.035(4) 0.034(4) 0.010(3) 0.015(3) 0.013(3)
C14 0.030(4) 0.038(4) 0.048(5) 0.017(4) 0.019(4) 0.023(4)
C15 0.054(5) 0.027(4) 0.040(4) 0.012(3) 0.023(4) 0.025(4)
C16 0.038(4) 0.019(3) 0.034(4) 0.007(3) 0.016(3) 0.013(3)
C17 0.019(3) 0.022(3) 0.033(4) -0.002(3) 0.008(3) 0.013(3)
C18 0.031(4) 0.035(4) 0.022(3) 0.003(3) 0.005(3) 0.022(3)
C19 0.033(4) 0.052(5) 0.031(4) 0.003(4) 0.002(3) 0.026(4)
C20 0.026(4) 0.050(5) 0.038(4) -0.012(4) 0.006(3) 0.020(4)
C21 0.025(4) 0.024(4) 0.044(5) -0.004(3) 0.007(3) 0.010(3)
C22 0.025(3) 0.026(4) 0.030(4) 0.005(3) 0.012(3) 0.009(3)
C23 0.016(3) 0.026(4) 0.029(4) 0.005(3) 0.005(3) 0.014(3)
C24 0.023(3) 0.022(3) 0.033(4) -0.003(3) 0.013(3) 0.007(3)
C25 0.029(4) 0.020(3) 0.036(4) 0.000(3) 0.016(3) 0.010(3)
C26 0.028(4) 0.039(4) 0.036(4) 0.018(3) 0.014(3) 0.020(3)
C27 0.020(3) 0.028(4) 0.044(4) 0.005(3) 0.011(3) 0.007(3)
C28 0.025(3) 0.024(4) 0.034(4) 0.004(3) 0.015(3) 0.011(3)
C29 0.028(4) 0.019(3) 0.030(4) 0.002(3) 0.011(3) 0.010(3)
C30 0.043(4) 0.027(4) 0.040(4) 0.011(3) 0.021(4) 0.016(4)
C31 0.041(4) 0.030(4) 0.035(4) 0.007(3) 0.021(3) 0.015(3)
C32 0.027(4) 0.026(4) 0.038(4) 0.006(3) 0.019(3) 0.010(3)
C33 0.019(3) 0.037(4) 0.027(4) -0.005(3) 0.010(3) 0.013(3)
C34 0.024(4) 0.052(5) 0.029(4) 0.000(4) 0.010(3) 0.017(4)
C35 0.025(4) 0.048(5) 0.030(4) 0.009(3) 0.009(3) 0.017(4)
C36 0.028(4) 0.032(4) 0.033(4) 0.009(3) 0.013(3) 0.015(3)
C37 0.018(3) 0.025(3) 0.029(4) 0.006(3) 0.010(3) 0.008(3)
C38 0.024(3) 0.035(4) 0.034(4) 0.006(3) 0.014(3) 0.015(3)
C39 0.031(4) 0.050(5) 0.033(4) 0.015(4) 0.016(3) 0.024(4)
C40 0.027(4) 0.037(4) 0.032(4) 0.012(3) 0.017(3) 0.010(3)
C41 0.029(4) 0.033(4) 0.039(4) 0.007(3) 0.016(3) 0.010(3)
C42 0.019(3) 0.035(4) 0.025(3) 0.003(3) 0.007(3) 0.009(3)
C43 0.025(3) 0.024(3) 0.026(4) 0.004(3) 0.009(3) 0.006(3)
C44 0.038(4) 0.029(4) 0.032(4) 0.005(3) 0.014(3) 0.013(3)
C45 0.056(6) 0.030(4) 0.048(5) 0.002(4) 0.018(4) 0.017(4)
C46 0.051(5) 0.025(4) 0.050(5) 0.002(4) 0.012(4) 0.017(4)
C47 0.033(4) 0.038(5) 0.040(5) -0.013(4) 0.006(4) 0.010(4)
C48 0.031(4) 0.033(4) 0.035(4) 0.007(3) 0.018(3) 0.017(3)
Au1 0.01682(15) 0.02448(16) 0.02753(17) 0.00376(11) 0.00927(12) 0.00733(12)
Au2 0.02160(16) 0.01890(15) 0.02828(17) 0.00551(11) 0.01131(12) 0.00931(12)
F1 0.106(3) 0.0344(17) 0.109(3) 0.0162(18) 0.075(3) 0.0236(19)
F2 0.106(3) 0.0344(17) 0.109(3) 0.0162(18) 0.075(3) 0.0236(19)
F3 0.106(3) 0.0344(17) 0.109(3) 0.0162(18) 0.075(3) 0.0236(19)
F4 0.041(3) 0.047(3) 0.051(3) 0.002(2) 0.026(2) 0.015(2)
F5 0.046(3) 0.030(2) 0.052(3) 0.000(2) 0.024(2) 0.019(2)
F6 0.037(2) 0.021(2) 0.041(3) -0.0056(18) 0.001(2) 0.0112(19)
F7 0.037(3) 0.045(3) 0.042(3) 0.001(2) 0.002(2) 0.013(2)
F8 0.045(3) 0.056(3) 0.059(3) 0.019(3) 0.015(2) 0.036(3)
F9 0.062(3) 0.033(3) 0.064(3) 0.010(2) 0.015(3) 0.033(2)
F10 0.042(3) 0.018(2) 0.048(3) 0.0029(19) 0.010(2) 0.0077(19)
P1 0.0177(8) 0.0243(9) 0.0264(9) 0.0052(7) 0.0092(7) 0.0085(7)
P2 0.0193(8) 0.0188(8) 0.0271(9) 0.0038(7) 0.0115(7) 0.0085(7)
S1 0.0202(8) 0.0317(10) 0.0359(10) 0.0063(8) 0.0102(7) 0.0110(7)
S2 0.0255(9) 0.0233(9) 0.0434(11) 0.0111(8) 0.0114(8) 0.0079(7)

loop_
_atom_type_symbol
_atom_type_description
_atom_type_scat_dispersion_real
_atom_type_scat_dispersion_imag
_atom_type_scat_source
C C 0.0033 0.0016 'International Tables Vol C Tables 4.2.6.8 and 6.1.1.4'
H H 0 0 'International Tables Vol C Tables 4.2.6.8 and 6.1.1.4'
Au Au -2.0133 8.8022 'International Tables Vol C Tables 4.2.6.8 and 6.1.1.4'
F F 0.0171 0.0103 'International Tables Vol C Tables 4.2.6.8 and 6.1.1.4'
P P 0.1023 0.0942 'International Tables Vol C Tables 4.2.6.8 and 6.1.1.4'
S S 0.1246 0.1234 'International Tables Vol C Tables 4.2.6.8 and 6.1.1.4'

loop_
_exptl_crystal_face_index_h
_exptl_crystal_face_index_k
_exptl_crystal_face_index_l
_exptl_crystal_face_perp_dist
4 2 19 0.0709
-4 -2 -19 0.0709
-14 6 13 0.1443
14 -6 -13 0.1443
0 -17 7 0.077
0 17 -7 0.077
-14 12 -2 0.1259
1 -12 18 0.0836

loop_
_geom_angle_atom_site_label_1
_geom_angle_atom_site_label_2
_geom_angle_atom_site_label_3
_geom_angle
C6 C1 C2 115.0(7)
C6 C1 S1 121.4(6)
C2 C1 S1 123.6(6)
F1 C2 C3 117.7(7)
F1 C2 C1 118.9(7)
C3 C2 C1 123.4(7)
F2 C3 C2 121.6(8)
F2 C3 C4 119.0(8)
C2 C3 C4 119.4(8)
F3 C4 C5 121.9(7)
F3 C4 C3 119.4(8)
C5 C4 C3 118.7(8)
F4 C5 C4 118.5(7)
F4 C5 C6 120.7(6)
C4 C5 C6 120.8(7)
F5 C6 C5 116.9(6)
F5 C6 C1 120.5(7)
C5 C6 C1 122.6(7)
C8 C7 C36 119.4(7)
C8 C7 P1 122.5(5)
C36 C7 P1 118.1(5)
C33 C8 C7 118.8(7)
C33 C8 C9 117.8(6)
C7 C8 C9 123.3(6)
C32 C9 C10 117.9(6)
C32 C9 C8 118.9(6)
C10 C9 C8 122.9(6)
C29 C10 C9 120.4(6)
C29 C10 P2 119.6(5)
C9 C10 P2 120.0(5)
C12 C11 C16 115.4(7)
C12 C11 S2 126.6(6)
C16 C11 S2 118.0(6)
F6 C12 C11 120.7(6)
F6 C12 C13 116.2(6)
C11 C12 C13 123.1(7)
F7 C13 C14 121.1(7)
F7 C13 C12 120.5(7)
C14 C13 C12 118.4(7)
F8 C14 C15 121.2(7)
F8 C14 C13 118.9(7)
C15 C14 C13 119.9(7)
F9 C15 C16 120.5(8)
F9 C15 C14 119.6(7)
C16 C15 C14 120.0(7)
C15 C16 F10 117.9(6)
C15 C16 C11 123.1(7)
F10 C16 C11 119.0(7)
C22 C17 C18 119.5(7)
C22 C17 P2 121.3(5)
C18 C17 P2 118.7(6)
C19 C18 C17 120.4(7)
C19 C18 H18 119.8
C17 C18 H18 119.8
C18 C19 C20 119.7(7)
C18 C19 H19 120.1
C20 C19 H19 120.1
C21 C20 C19 120.3(7)
C21 C20 H20 119.9
C19 C20 H20 119.9
C20 C21 C22 120.3(7)
C20 C21 H21 119.9
C22 C21 H21 119.9
C21 C22 C17 119.7(7)
C21 C22 H22 120.1
C17 C22 H22 120.1
C28 C23 C24 120.5(6)
C28 C23 P2 117.8(5)
C24 C23 P2 121.3(5)
C25 C24 C23 119.7(6)
C25 C24 H24 120.1
C23 C24 H24 120.1
C26 C25 C24 120.1(7)
C26 C25 H25 120
C24 C25 H25 120
C27 C26 C25 119.9(7)
C27 C26 H26 120.1
C25 C26 H26 120.1
C26 C27 C28 120.8(7)
C26 C27 H27 119.6
C28 C27 H27 119.6
C23 C28 C27 119.0(6)
C23 C28 H28 120.5
C27 C28 H28 120.5
C10 C29 C30 119.8(7)
C10 C29 H29 120.1
C30 C29 H29 120.1
C31 C30 C29 120.8(7)
C31 C30 H30 119.6
C29 C30 H30 119.6
C30 C31 C32 119.2(7)
C30 C31 H31 120.4
C32 C31 H31 120.4
C31 C32 C9 121.7(6)
C31 C32 H32 119.2
C9 C32 H32 119.2
C34 C33 C8 121.0(7)
C34 C33 H33 119.5
C8 C33 H33 119.5
C35 C34 C33 120.7(7)
C35 C34 H34 119.6
C33 C34 H34 119.6
C34 C35 C36 119.8(7)
C34 C35 H35 120.1
C36 C35 H35 120.1
C35 C36 C7 120.4(7)
C35 C36 H36 119.8
C7 C36 H36 119.8
C38 C37 C42 120.0(6)
C38 C37 P1 121.4(5)
C42 C37 P1 118.6(5)
C37 C38 C39 120.4(7)
C37 C38 H38 119.8
C39 C38 H38 119.8
C38 C39 C40 119.4(7)
C38 C39 H39 120.3
C40 C39 H39 120.3
C41 C40 C39 120.6(7)
C41 C40 H40 119.7
C39 C40 H40 119.7
C40 C41 C42 120.5(7)
C40 C41 H41 119.7
C42 C41 H41 119.7
C41 C42 C37 119.1(7)
C41 C42 H42 120.5
C37 C42 H42 120.5
C44 C43 C48 119.3(7)
C44 C43 P1 119.1(5)
C48 C43 P1 121.6(5)
C43 C44 C45 119.5(7)
C43 C44 H44 120.3
C45 C44 H44 120.3
C46 C45 C44 120.6(8)
C46 C45 H45 119.7
C44 C45 H45 119.7
C47 C46 C45 120.5(8)
C47 C46 H46 119.7
C45 C46 H46 119.7
C46 C47 C48 120.0(7)
C46 C47 H47 120
C48 C47 H47 120
C47 C48 C43 120.0(7)
C47 C48 H48 120
C43 C48 H48 120
P1 Au1 S1 175.06(7)
P1 Au1 Au2 90.64(4)
S1 Au1 Au2 93.46(5)
P2 Au2 S2 172.53(6)
P2 Au2 Au1 93.40(4)
S2 Au2 Au1 92.73(5)
C37 P1 C43 104.3(3)
C37 P1 C7 102.5(3)
C43 P1 C7 106.1(3)
C37 P1 Au1 117.7(2)
C43 P1 Au1 110.5(2)
C7 P1 Au1 114.7(2)
C17 P2 C10 106.5(3)
C17 P2 C23 102.4(3)
C10 P2 C23 106.4(3)
C17 P2 Au2 113.2(2)
C10 P2 Au2 116.8(2)
C23 P2 Au2 110.4(2)
C1 S1 Au1 101.2(2)
C11 S2 Au2 105.1(2)

loop_
_geom_bond_atom_site_label_1
_geom_bond_atom_site_label_2
_geom_bond_distance
C1 C6 1.385(10)
C1 C2 1.390(10)
C1 S1 1.766(7)
C2 F1 1.345(9)
C2 C3 1.367(12)
C3 F2 1.324(10)
C3 C4 1.391(12)
C4 F3 1.336(10)
C4 C5 1.358(11)
C5 F4 1.351(8)
C5 C6 1.374(10)
C6 F5 1.348(8)
C7 C8 1.403(10)
C7 C36 1.412(10)
C7 P1 1.834(7)
C8 C33 1.389(10)
C8 C9 1.506(10)
C9 C32 1.401(9)
C9 C10 1.404(9)
C10 C29 1.398(10)
C10 P2 1.827(7)
C11 C12 1.372(10)
C11 C16 1.383(10)
C11 S2 1.777(8)
C12 F6 1.355(8)
C12 C13 1.390(10)
C13 F7 1.335(9)
C13 C14 1.375(11)
C14 F8 1.360(8)
C14 C15 1.361(12)
C15 F9 1.340(9)
C15 C16 1.359(11)
C16 F10 1.360(9)
C17 C22 1.392(10)
C17 C18 1.399(10)
C17 P2 1.814(7)
C18 C19 1.366(11)
C18 H18 0.95
C19 C20 1.400(12)
C19 H19 0.95
C20 C21 1.372(12)
C20 H20 0.95
C21 C22 1.388(10)
C21 H21 0.95
C22 H22 0.95
C23 C28 1.381(10)
C23 C24 1.386(9)
C23 P2 1.846(6)
C24 C25 1.381(9)
C24 H24 0.95
C25 C26 1.378(11)
C25 H25 0.95
C26 C27 1.375(11)
C26 H26 0.95
C27 C28 1.384(9)
C27 H27 0.95
C28 H28 0.95
C29 C30 1.398(10)
C29 H29 0.95
C30 C31 1.368(10)
C30 H30 0.95
C31 C32 1.400(10)
C31 H31 0.95
C32 H32 0.95
C33 C34 1.383(10)
C33 H33 0.95
C34 C35 1.372(11)
C34 H34 0.95
C35 C36 1.381(11)
C35 H35 0.95
C36 H36 0.95
C37 C38 1.380(10)
C37 C42 1.405(9)
C37 P1 1.808(7)
C38 C39 1.384(10)
C38 H38 0.95
C39 C40 1.390(10)
C39 H39 0.95
C40 C41 1.371(10)
C40 H40 0.95
C41 C42 1.384(10)
C41 H41 0.95
C42 H42 0.95
C43 C44 1.389(10)
C43 C48 1.410(9)
C43 P1 1.827(7)
C44 C45 1.396(11)
C44 H44 0.95
C45 C46 1.375(12)
C45 H45 0.95
C46 C47 1.374(12)
C46 H46 0.95
C47 C48 1.386(11)
C47 H47 0.95
C48 H48 0.95
Au1 P1 2.2607(17)
Au1 S1 2.3183(17)
Au1 Au2 3.1863(4)
Au2 P2 2.2566(17)
Au2 S2 2.3054(18)

loop_
_geom_hbond_atom_site_label_D
_geom_hbond_atom_site_label_H
_geom_hbond_atom_site_label_A
_geom_hbond_distance_DH
_geom_hbond_distance_HA
_geom_hbond_distance_DA
_geom_hbond_angle_DHA
_geom_hbond_site_symmetry_A
C24 H24 F9 0.95 2.58 3.375(9) 141.6 1_545
C28 H28 S1 0.95 2.88 3.808(7) 165.7 .
C42 H42 F5 0.95 2.61 3.500(9) 156.8 1_455
C44 H44 S2 0.95 3.02 3.937(8) 161.8 .
C48 H48 F1 0.95 2.63 3.352(9) 133.1 2_766

loop_
_geom_torsion_atom_site_label_1
_geom_torsion_atom_site_label_2
_geom_torsion_atom_site_label_3
_geom_torsion_atom_site_label_4
_geom_torsion
C6 C1 C2 F1 178.8(8)
S1 C1 C2 F1 -2.6(12)
C6 C1 C2 C3 -0.7(13)
S1 C1 C2 C3 177.8(8)
F1 C2 C3 F2 -0.8(15)
C1 C2 C3 F2 178.7(9)
F1 C2 C3 C4 -179.5(9)
C1 C2 C3 C4 0.0(16)
F2 C3 C4 F3 2.9(15)
C2 C3 C4 F3 -178.4(9)
F2 C3 C4 C5 -178.7(9)
C2 C3 C4 C5 0.0(15)
F3 C4 C5 F4 -1.1(13)
C3 C4 C5 F4 -179.5(8)
F3 C4 C5 C6 179.0(8)
C3 C4 C5 C6 0.7(13)
F4 C5 C6 F5 0.6(10)
C4 C5 C6 F5 -179.6(7)
F4 C5 C6 C1 178.7(7)
C4 C5 C6 C1 -1.5(11)
C2 C1 C6 F5 179.5(7)
S1 C1 C6 F5 0.9(10)
C2 C1 C6 C5 1.5(11)
S1 C1 C6 C5 -177.1(6)
C36 C7 C8 C33 -2.7(9)
P1 C7 C8 C33 175.3(5)
C36 C7 C8 C9 -178.4(6)
P1 C7 C8 C9 -0.5(9)
C33 C8 C9 C32 -91.8(8)
C7 C8 C9 C32 84.0(8)
C33 C8 C9 C10 81.8(8)
C7 C8 C9 C10 -102.4(8)
C32 C9 C10 C29 -3.4(10)
C8 C9 C10 C29 -177.1(6)
C32 C9 C10 P2 174.7(5)
C8 C9 C10 P2 1.0(9)
C16 C11 C12 F6 177.6(6)
S2 C11 C12 F6 0.4(10)
C16 C11 C12 C13 -1.8(10)
S2 C11 C12 C13 -179.0(6)
F6 C12 C13 F7 0.7(10)
C11 C12 C13 F7 -179.8(7)
F6 C12 C13 C14 179.5(6)
C11 C12 C13 C14 -1.0(11)
F7 C13 C14 F8 0.8(11)
C12 C13 C14 F8 -177.9(6)
F7 C13 C14 C15 -178.2(7)
C12 C13 C14 C15 3.1(11)
F8 C14 C15 F9 -0.9(11)
C13 C14 C15 F9 178.1(7)
F8 C14 C15 C16 178.8(7)
C13 C14 C15 C16 -2.2(12)
F9 C15 C16 F10 -1.5(11)
C14 C15 C16 F10 178.8(7)
F9 C15 C16 C11 178.9(7)
C14 C15 C16 C11 -0.9(12)
C12 C11 C16 C15 2.7(11)
S2 C11 C16 C15 -179.8(6)
C12 C11 C16 F10 -176.9(6)
S2 C11 C16 F10 0.6(9)
C22 C17 C18 C19 -1.3(10)
P2 C17 C18 C19 170.6(5)
C17 C18 C19 C20 -0.3(11)
C18 C19 C20 C21 1.7(11)
C19 C20 C21 C22 -1.5(11)
C20 C21 C22 C17 -0.1(11)
C18 C17 C22 C21 1.5(10)
P2 C17 C22 C21 -170.2(5)
C28 C23 C24 C25 1.8(11)
P2 C23 C24 C25 173.7(5)
C23 C24 C25 C26 -1.4(11)
C24 C25 C26 C27 1.0(11)
C25 C26 C27 C28 -0.9(11)
C24 C23 C28 C27 -1.7(11)
P2 C23 C28 C27 -173.9(5)
C26 C27 C28 C23 1.2(11)
C9 C10 C29 C30 1.6(10)
P2 C10 C29 C30 -176.5(6)
C10 C29 C30 C31 1.0(11)
C29 C30 C31 C32 -1.8(12)
C30 C31 C32 C9 -0.1(12)
C10 C9 C32 C31 2.7(10)
C8 C9 C32 C31 176.7(7)
C7 C8 C33 C34 1.4(9)
C9 C8 C33 C34 177.4(6)
C8 C33 C34 C35 1.3(10)
C33 C34 C35 C36 -2.7(11)
C34 C35 C36 C7 1.4(10)
C8 C7 C36 C35 1.3(10)
P1 C7 C36 C35 -176.7(5)
C42 C37 C38 C39 0.5(11)
P1 C37 C38 C39 -177.7(6)
C37 C38 C39 C40 1.2(12)
C38 C39 C40 C41 -2.6(12)
C39 C40 C41 C42 2.2(12)
C40 C41 C42 C37 -0.4(11)
C38 C37 C42 C41 -0.9(11)
P1 C37 C42 C41 177.3(6)
C48 C43 C44 C45 -3.8(11)
P1 C43 C44 C45 175.5(6)
C43 C44 C45 C46 1.4(13)
C44 C45 C46 C47 2.0(13)
C45 C46 C47 C48 -2.7(13)
C46 C47 C48 C43 0.2(12)
C44 C43 C48 C47 3.1(11)
P1 C43 C48 C47 -176.3(6)
C38 C37 P1 C43 -111.3(6)
C42 C37 P1 C43 70.5(6)
C38 C37 P1 C7 138.3(6)
C42 C37 P1 C7 -39.9(6)
C38 C37 P1 Au1 11.5(7)
C42 C37 P1 Au1 -166.7(5)
C44 C43 P1 C37 171.2(6)
C48 C43 P1 C37 -9.4(7)
C44 C43 P1 C7 -81.0(6)
C48 C43 P1 C7 98.3(6)
C44 C43 P1 Au1 43.8(6)
C48 C43 P1 Au1 -136.8(6)
C8 C7 P1 C37 -66.9(6)
C36 C7 P1 C37 111.0(5)
C8 C7 P1 C43 -176.0(5)
C36 C7 P1 C43 2.0(6)
C8 C7 P1 Au1 61.8(6)
C36 C7 P1 Au1 -120.3(5)
C22 C17 P2 C10 -30.6(6)
C18 C17 P2 C10 157.7(5)
C22 C17 P2 C23 80.9(6)
C18 C17 P2 C23 -90.8(6)
C22 C17 P2 Au2 -160.3(5)
C18 C17 P2 Au2 28.0(6)
C29 C10 P2 C17 103.2(6)
C9 C10 P2 C17 -74.9(6)
C29 C10 P2 C23 -5.4(6)
C9 C10 P2 C23 176.5(5)
C29 C10 P2 Au2 -129.2(5)
C9 C10 P2 Au2 52.7(6)
C28 C23 P2 C17 158.8(6)
C24 C23 P2 C17 -13.3(7)
C28 C23 P2 C10 -89.6(6)
C24 C23 P2 C10 98.2(6)
C28 C23 P2 Au2 38.0(6)
C24 C23 P2 Au2 -134.1(5)
C6 C1 S1 Au1 -119.2(6)
C2 C1 S1 Au1 62.3(7)
C12 C11 S2 Au2 -35.2(7)
C16 C11 S2 Au2 147.7(5)
